data_7010695
loop_
_publ_author_name
'Hughes, Russell P.'
'Lindner, Danielle C.'
'Smith, Jeremy M.'
'Zhang, Donghui'
'Incarvito, Christopher D.'
'Lam, Kin-Chung'
'Liable-Sands, Louise M.'
'Sommer, Roger D.'
'Rheingold, Arnold L.'

_publ_section_title
;
 Water, water, everywhere.&#x2020; Synthesis and structures of
 perfluoroalkyl rhodium and iridium(III) compounds containing water
 ligands
;
_journal_issue 15
_journal_name_full 'Journal of the Chemical Society, Dalton Transactions'
_journal_page_first 2270
_journal_paper_doi 10.1039/b102482p
_journal_year 2001
_chemical_formula_sum 'C17 H26 F10 O4 P Rh S'
_chemical_formula_weight 650.32
_chemical_name_systematic
; 
? 
;
_space_group_IT_number 2
_symmetry_cell_setting triclinic
_symmetry_space_group_name_Hall '-P 1'
_symmetry_space_group_name_H-M 'P -1'
_atom_sites_solution_hydrogens geom
_atom_sites_solution_primary direct
_atom_sites_solution_secondary difmap
_audit_creation_method SHELXL-97
_cell_angle_alpha 83.2160(10)
_cell_angle_beta 85.286(2)
_cell_angle_gamma 82.0550(10)
_cell_formula_units_Z 2
_cell_length_a 7.9856(2)
_cell_length_b 10.2371(2)
_cell_length_c 15.1273(4)
_cell_measurement_temperature 173(2)
_cell_volume 1213.47(5)
_computing_cell_refinement 'Bruker SMART'
_computing_data_collection 'Bruker SMART'
_computing_data_reduction 'Bruker SHELXTL'
_computing_molecular_graphics 'Bruker SHELXTL'
_computing_publication_material 'Bruker SHELXTL'
_computing_structure_refinement 'SHELXL-97 (Sheldrick, 1997)'
_computing_structure_solution 'SHELXS-97 (Sheldrick, 1990)'
_diffrn_ambient_temperature 173(2)
_diffrn_measured_fraction_theta_full 0.979
_diffrn_measured_fraction_theta_max 0.979
_diffrn_measurement_device_type 'CCD area detector'
_diffrn_measurement_method 'phi and omega scans'
_diffrn_radiation_monochromator graphite
_diffrn_radiation_source 'fine-focus sealed tube'
_diffrn_radiation_type MoK\a
_diffrn_radiation_wavelength 0.71073
_diffrn_reflns_av_R_equivalents 0.0215
_diffrn_reflns_av_sigmaI/netI 0.0205
_diffrn_reflns_limit_h_max 10
_diffrn_reflns_limit_h_min -10
_diffrn_reflns_limit_k_max 13
_diffrn_reflns_limit_k_min -13
_diffrn_reflns_limit_l_max 19
_diffrn_reflns_limit_l_min 0
_diffrn_reflns_number 7315
_diffrn_reflns_theta_full 27.49
_diffrn_reflns_theta_max 27.49
_diffrn_reflns_theta_min 2.02
_exptl_absorpt_coefficient_mu 0.954
_exptl_absorpt_correction_T_max 1.000
_exptl_absorpt_correction_T_min 0.692
_exptl_absorpt_correction_type empirical
_exptl_absorpt_process_details Difabs
_exptl_crystal_colour orange
_exptl_crystal_density_diffrn 1.780
_exptl_crystal_density_method 'not measured'
_exptl_crystal_description plate
_exptl_crystal_F_000 652
_exptl_crystal_size_max 0.38
_exptl_crystal_size_mid 0.20
_exptl_crystal_size_min 0.10
_refine_diff_density_max 3.284
_refine_diff_density_min -1.666
_refine_diff_density_rms 0.114
_refine_ls_extinction_method none
_refine_ls_goodness_of_fit_ref 1.134
_refine_ls_hydrogen_treatment mixed
_refine_ls_matrix_type full
_refine_ls_number_parameters 315
_refine_ls_number_reflns 5461
_refine_ls_number_restraints 2
_refine_ls_restrained_S_all 1.134
_refine_ls_R_factor_all 0.0464
_refine_ls_R_factor_gt 0.0454
_refine_ls_shift/su_max 0.004
_refine_ls_shift/su_mean 0.000
_refine_ls_structure_factor_coef Fsqd
_refine_ls_weighting_details 'calc w=1/[\s^2^(Fo^2^)+(0.0438P)^2^+4.4342P] where P=(Fo^2^+2Fc^2^)/3'
_refine_ls_weighting_scheme calc
_refine_ls_wR_factor_gt 0.1122
_refine_ls_wR_factor_ref 0.1130
_reflns_number_gt 5334
_reflns_number_total 5461
_reflns_threshold_expression >2sigma(I)
_cod_data_source_file b102482p.txt
_cod_data_source_block rph130
_cod_depositor_comments
;
The following automatic conversions were performed:
'_symmetry_cell_setting' value 'Triclinic' changed to 'triclinic'
according to '/home/saulius/struct/CIF-dictionaries/cif_core.dic'
dictionary named 'cif_core.dic' version 2.4.1 from 2010-06-29.

Automatic conversion script
Id: cif_fix_enum 1527 2010-12-29 10:47:43Z saulius 
;
_cod_original_cell_volume 1213.47(6)
_cod_original_sg_symbol_H-M P-1
_cod_database_code 7010695

loop_
_symmetry_equiv_pos_as_xyz
'x, y, z'
'-x, -y, -z'

loop_
_atom_site_label
_atom_site_type_symbol
_atom_site_fract_x
_atom_site_fract_y
_atom_site_fract_z
_atom_site_U_iso_or_equiv
_atom_site_adp_type
_atom_site_occupancy
_atom_site_symmetry_multiplicity
_atom_site_calc_flag
_atom_site_refinement_flags
_atom_site_disorder_assembly
_atom_site_disorder_group
Rh1 Rh 0.37700(3) 0.25792(3) 0.248169(17) 0.01826(9) Uani 1 1 d . . .
C1 C 0.6402(4) 0.1719(4) 0.2009(2) 0.0255(7) Uani 1 1 d . . .
C2 C 0.5896(5) 0.1169(4) 0.2911(2) 0.0248(7) Uani 1 1 d . . .
C3 C 0.4524(5) 0.0404(4) 0.2837(3) 0.0267(7) Uani 1 1 d . . .
C4 C 0.4058(5) 0.0634(4) 0.1951(3) 0.0250(7) Uani 1 1 d . . .
C5 C 0.5247(5) 0.1433(4) 0.1436(2) 0.0241(7) Uani 1 1 d . . .
C6 C 0.7997(5) 0.2318(5) 0.1753(3) 0.0337(9) Uani 1 1 d . . .
H6A H 0.8899 0.1630 0.1575 0.051 Uiso 1 1 calc R . .
H6B H 0.8330 0.2708 0.2263 0.051 Uiso 1 1 calc R . .
H6C H 0.7809 0.3011 0.1253 0.051 Uiso 1 1 calc R . .
C7 C 0.6948(5) 0.1100(5) 0.3694(3) 0.0362(9) Uani 1 1 d . . .
H7A H 0.7813 0.0321 0.3692 0.054 Uiso 1 1 calc R . .
H7B H 0.6220 0.1028 0.4247 0.054 Uiso 1 1 calc R . .
H7C H 0.7500 0.1904 0.3656 0.054 Uiso 1 1 calc R . .
C8 C 0.3845(6) -0.0553(4) 0.3560(3) 0.0384(10) Uani 1 1 d . . .
H8A H 0.4483 -0.1437 0.3525 0.058 Uiso 1 1 calc R . .
H8B H 0.2645 -0.0589 0.3484 0.058 Uiso 1 1 calc R . .
H8C H 0.3962 -0.0260 0.4143 0.058 Uiso 1 1 calc R . .
C9 C 0.2667(6) 0.0061(4) 0.1581(3) 0.0349(9) Uani 1 1 d . . .
H9A H 0.3109 -0.0810 0.1389 0.052 Uiso 1 1 calc R . .
H9B H 0.2239 0.0655 0.1069 0.052 Uiso 1 1 calc R . .
H9C H 0.1743 -0.0037 0.2042 0.052 Uiso 1 1 calc R . .
C10 C 0.5300(5) 0.1786(5) 0.0441(3) 0.0333(9) Uani 1 1 d . . .
H10A H 0.6055 0.1102 0.0150 0.050 Uiso 1 1 calc R . .
H10B H 0.5723 0.2644 0.0289 0.050 Uiso 1 1 calc R . .
H10C H 0.4157 0.1841 0.0236 0.050 Uiso 1 1 calc R . .
C11 C 0.5104(6) 0.5313(5) 0.1371(3) 0.0378(10) Uani 1 1 d . . .
H11A H 0.5407 0.6210 0.1362 0.057 Uiso 1 1 calc R . .
H11B H 0.4165 0.5335 0.0990 0.057 Uiso 1 1 calc R . .
H11C H 0.6085 0.4726 0.1151 0.057 Uiso 1 1 calc R . .
C12 C 0.6163(6) 0.4895(5) 0.3186(3) 0.0406(10) Uani 1 1 d . . .
H12A H 0.6322 0.5834 0.3137 0.061 Uiso 1 1 calc R . .
H12B H 0.7214 0.4374 0.2977 0.061 Uiso 1 1 calc R . .
H12C H 0.5872 0.4585 0.3810 0.061 Uiso 1 1 calc R . .
C13 C 0.2813(6) 0.6007(4) 0.2807(3) 0.0391(10) Uani 1 1 d . . .
H13A H 0.3299 0.6839 0.2788 0.059 Uiso 1 1 calc R . .
H13B H 0.2325 0.5770 0.3411 0.059 Uiso 1 1 calc R . .
H13C H 0.1924 0.6118 0.2384 0.059 Uiso 1 1 calc R . .
C14 C 0.1859(5) 0.2782(4) 0.3494(2) 0.0256(7) Uani 1 1 d . . .
C15 C 0.2235(5) 0.2800(4) 0.4472(3) 0.0307(8) Uani 1 1 d . . .
C16 C 0.0756(7) 0.2712(6) 0.5187(3) 0.0477(12) Uani 1 1 d . . .
C17 C -0.1407(6) 0.8204(4) 0.1381(3) 0.0377(9) Uani 1 1 d . . .
P1 P 0.44637(13) 0.46961(10) 0.25071(7) 0.0262(2) Uani 1 1 d . . .
F1 F 0.0931(3) 0.1713(3) 0.35180(17) 0.0357(5) Uani 1 1 d . . .
F2 F 0.0675(3) 0.3872(3) 0.33123(16) 0.0351(5) Uani 1 1 d . . .
F3 F 0.3439(4) 0.1800(3) 0.47166(17) 0.0465(7) Uani 1 1 d . . .
F4 F 0.2863(4) 0.3951(3) 0.45439(18) 0.0490(7) Uani 1 1 d . . .
F5 F 0.1253(6) 0.2899(5) 0.5970(2) 0.0808(13) Uani 1 1 d . . .
F6 F 0.0266(5) 0.1524(4) 0.5281(2) 0.0694(10) Uani 1 1 d . . .
F7 F -0.0577(5) 0.3578(4) 0.4997(2) 0.0751(12) Uani 1 1 d . . .
F8 F -0.1300(5) 0.9303(3) 0.0829(3) 0.0701(10) Uani 1 1 d . . .
F9 F -0.0642(5) 0.8331(3) 0.2108(2) 0.0577(8) Uani 1 1 d . . .
F10 F -0.3037(4) 0.8154(3) 0.1628(2) 0.0568(8) Uani 1 1 d . . .
O1 O 0.1752(4) 0.3446(3) 0.16272(18) 0.0290(6) Uani 1 1 d D . .
H1A H 0.106(5) 0.412(3) 0.174(3) 0.036(13) Uiso 1 1 d D . .
H1B H 0.188(7) 0.336(6) 0.1075(11) 0.051(16) Uiso 1 1 d D . .
O2 O -0.1529(5) 0.6770(4) 0.0129(2) 0.0524(10) Uani 1 1 d . . .
O3 O 0.1248(4) 0.6964(4) 0.0620(3) 0.0550(10) Uani 1 1 d . . .
O4 O -0.0676(4) 0.5671(3) 0.1556(2) 0.0336(6) Uani 1 1 d . . .
S1 S -0.04657(12) 0.67343(11) 0.08565(6) 0.0299(2) Uani 1 1 d . . .

loop_
_atom_site_aniso_label
_atom_site_aniso_U_11
_atom_site_aniso_U_22
_atom_site_aniso_U_33
_atom_site_aniso_U_23
_atom_site_aniso_U_13
_atom_site_aniso_U_12
Rh1 0.01403(13) 0.02269(15) 0.01666(14) 0.00216(9) -0.00028(9) -0.00150(9)
C1 0.0179(16) 0.0313(19) 0.0240(17) 0.0000(14) 0.0028(13) 0.0031(14)
C2 0.0207(16) 0.0266(18) 0.0238(17) 0.0023(14) -0.0011(13) 0.0040(14)
C3 0.0267(18) 0.0233(17) 0.0280(19) -0.0011(14) 0.0024(14) -0.0001(14)
C4 0.0217(17) 0.0217(17) 0.0301(19) -0.0034(14) 0.0019(14) 0.0012(13)
C5 0.0203(16) 0.0252(17) 0.0249(18) -0.0028(14) 0.0021(13) 0.0021(13)
C6 0.0178(17) 0.047(2) 0.035(2) -0.0037(18) 0.0014(15) -0.0022(16)
C7 0.029(2) 0.049(3) 0.028(2) 0.0044(18) -0.0080(16) 0.0014(18)
C8 0.047(3) 0.029(2) 0.037(2) 0.0063(17) 0.0020(19) -0.0074(18)
C9 0.034(2) 0.038(2) 0.036(2) -0.0100(18) -0.0006(17) -0.0112(18)
C10 0.0286(19) 0.048(2) 0.0218(18) -0.0057(17) 0.0026(15) -0.0018(17)
C11 0.042(2) 0.035(2) 0.036(2) 0.0087(17) -0.0043(18) -0.0129(19)
C12 0.037(2) 0.045(3) 0.043(3) -0.003(2) -0.0131(19) -0.014(2)
C13 0.044(2) 0.026(2) 0.048(3) -0.0081(18) -0.009(2) -0.0002(18)
C14 0.0188(16) 0.036(2) 0.0213(17) -0.0021(14) 0.0023(13) -0.0027(14)
C15 0.031(2) 0.037(2) 0.0217(18) -0.0035(15) 0.0028(15) 0.0013(16)
C16 0.049(3) 0.062(3) 0.026(2) 0.000(2) 0.0110(19) 0.004(2)
C17 0.039(2) 0.031(2) 0.043(2) -0.0019(18) -0.0055(19) -0.0069(18)
P1 0.0267(5) 0.0244(5) 0.0282(5) -0.0003(4) -0.0061(4) -0.0055(4)
F1 0.0280(12) 0.0465(15) 0.0337(13) -0.0026(11) 0.0064(10) -0.0147(11)
F2 0.0264(11) 0.0445(14) 0.0293(12) -0.0031(10) 0.0016(9) 0.0099(10)
F3 0.0424(15) 0.0646(19) 0.0256(12) 0.0001(12) -0.0053(11) 0.0155(13)
F4 0.0623(19) 0.0580(18) 0.0319(14) -0.0113(12) -0.0045(13) -0.0195(15)
F5 0.093(3) 0.128(4) 0.0206(14) -0.0163(18) 0.0125(16) -0.015(3)
F6 0.076(2) 0.077(2) 0.0496(19) 0.0085(17) 0.0262(17) -0.022(2)
F7 0.059(2) 0.095(3) 0.052(2) 0.0037(18) 0.0254(16) 0.033(2)
F8 0.094(3) 0.0353(16) 0.076(2) 0.0134(16) -0.008(2) -0.0048(17)
F9 0.070(2) 0.0568(19) 0.0528(19) -0.0171(15) -0.0180(16) -0.0153(16)
F10 0.0359(15) 0.0512(18) 0.084(2) -0.0314(17) 0.0083(15) 0.0033(13)
O1 0.0260(14) 0.0355(15) 0.0234(13) -0.0054(11) -0.0075(11) 0.0090(11)
O2 0.053(2) 0.070(2) 0.0312(17) -0.0165(16) -0.0159(15) 0.0185(18)
O3 0.0281(16) 0.075(3) 0.051(2) 0.0166(19) 0.0132(15) -0.0001(16)
O4 0.0296(14) 0.0318(15) 0.0355(15) 0.0022(12) -0.0008(12) 0.0041(12)
S1 0.0238(4) 0.0393(5) 0.0224(4) 0.0009(4) 0.0001(3) 0.0059(4)

loop_
_atom_type_symbol
_atom_type_description
_atom_type_scat_dispersion_real
_atom_type_scat_dispersion_imag
_atom_type_scat_source
C C 0.0033 0.0016 'International Tables Vol C Tables 4.2.6.8 and 6.1.1.4'
H H 0.0000 0.0000 'International Tables Vol C Tables 4.2.6.8 and 6.1.1.4'
O O 0.0106 0.0060 'International Tables Vol C Tables 4.2.6.8 and 6.1.1.4'
F F 0.0171 0.0103 'International Tables Vol C Tables 4.2.6.8 and 6.1.1.4'
P P 0.1023 0.0942 'International Tables Vol C Tables 4.2.6.8 and 6.1.1.4'
S S 0.1246 0.1234 'International Tables Vol C Tables 4.2.6.8 and 6.1.1.4'
Rh Rh -1.1178 0.9187 'International Tables Vol C Tables 4.2.6.8 and 6.1.1.4'

loop_
_geom_angle_atom_site_label_1
_geom_angle_atom_site_label_2
_geom_angle_atom_site_label_3
_geom_angle
_geom_angle_site_symmetry_1
_geom_angle_site_symmetry_3
_geom_angle_publ_flag
C14 Rh1 C2 111.62(14) . . ?
C14 Rh1 O1 83.42(13) . . ?
C2 Rh1 O1 156.33(13) . . ?
C14 Rh1 C4 113.30(15) . . ?
C2 Rh1 C4 63.73(14) . . ?
O1 Rh1 C4 93.90(13) . . ?
C14 Rh1 C3 95.58(15) . . ?
C2 Rh1 C3 38.46(14) . . ?
O1 Rh1 C3 125.27(13) . . ?
C4 Rh1 C3 36.81(14) . . ?
C14 Rh1 C5 151.40(15) . . ?
C2 Rh1 C5 63.24(14) . . ?
O1 Rh1 C5 94.64(12) . . ?
C4 Rh1 C5 38.19(13) . . ?
C3 Rh1 C5 62.34(14) . . ?
C14 Rh1 C1 149.98(14) . . ?
C2 Rh1 C1 38.55(13) . . ?
O1 Rh1 C1 125.60(12) . . ?
C4 Rh1 C1 62.48(14) . . ?
C3 Rh1 C1 62.76(14) . . ?
C5 Rh1 C1 36.19(14) . . ?
C14 Rh1 P1 93.82(12) . . ?
C2 Rh1 P1 108.28(11) . . ?
O1 Rh1 P1 88.00(9) . . ?
C4 Rh1 P1 152.87(10) . . ?
C3 Rh1 P1 146.23(11) . . ?
C5 Rh1 P1 114.67(10) . . ?
C1 Rh1 P1 94.65(11) . . ?
C5 C1 C2 107.7(3) . . ?
C5 C1 C6 127.2(3) . . ?
C2 C1 C6 124.7(3) . . ?
C5 C1 Rh1 71.2(2) . . ?
C2 C1 Rh1 67.17(19) . . ?
C6 C1 Rh1 132.7(3) . . ?
C3 C2 C1 107.0(3) . . ?
C3 C2 C7 126.8(3) . . ?
C1 C2 C7 124.0(3) . . ?
C3 C2 Rh1 73.6(2) . . ?
C1 C2 Rh1 74.3(2) . . ?
C7 C2 Rh1 130.9(3) . . ?
C4 C3 C2 107.8(3) . . ?
C4 C3 C8 126.4(4) . . ?
C2 C3 C8 125.6(4) . . ?
C4 C3 Rh1 70.5(2) . . ?
C2 C3 Rh1 67.9(2) . . ?
C8 C3 Rh1 131.2(3) . . ?
C3 C4 C5 108.2(3) . . ?
C3 C4 C9 125.9(4) . . ?
C5 C4 C9 125.6(4) . . ?
C3 C4 Rh1 72.7(2) . . ?
C5 C4 Rh1 72.0(2) . . ?
C9 C4 Rh1 125.0(3) . . ?
C1 C5 C4 108.6(3) . . ?
C1 C5 C10 126.1(3) . . ?
C4 C5 C10 125.2(4) . . ?
C1 C5 Rh1 72.6(2) . . ?
C4 C5 Rh1 69.8(2) . . ?
C10 C5 Rh1 127.4(3) . . ?
F2 C14 F1 103.4(3) . . ?
F2 C14 C15 105.2(3) . . ?
F1 C14 C15 103.9(3) . . ?
F2 C14 Rh1 112.6(2) . . ?
F1 C14 Rh1 107.5(2) . . ?
C15 C14 Rh1 122.3(3) . . ?
F3 C15 F4 107.0(4) . . ?
F3 C15 C14 110.5(3) . . ?
F4 C15 C14 108.2(3) . . ?
F3 C15 C16 106.1(4) . . ?
F4 C15 C16 106.5(4) . . ?
C14 C15 C16 117.9(4) . . ?
F7 C16 F6 107.4(5) . . ?
F7 C16 F5 109.0(5) . . ?
F6 C16 F5 106.6(4) . . ?
F7 C16 C15 112.8(4) . . ?
F6 C16 C15 110.9(4) . . ?
F5 C16 C15 109.9(5) . . ?
F8 C17 F9 107.2(4) . . ?
F8 C17 F10 107.7(4) . . ?
F9 C17 F10 107.0(4) . . ?
F8 C17 S1 111.4(4) . . ?
F9 C17 S1 111.9(3) . . ?
F10 C17 S1 111.4(3) . . ?
C12 P1 C11 106.2(2) . . ?
C12 P1 C13 102.7(2) . . ?
C11 P1 C13 101.5(2) . . ?
C12 P1 Rh1 117.97(17) . . ?
C11 P1 Rh1 107.63(16) . . ?
C13 P1 Rh1 119.03(16) . . ?
O3 S1 O2 116.3(2) . . ?
O3 S1 O4 115.1(2) . . ?
O2 S1 O4 114.1(2) . . ?
O3 S1 C17 104.0(2) . . ?
O2 S1 C17 101.9(2) . . ?
O4 S1 C17 102.8(2) . . ?

loop_
_geom_bond_atom_site_label_1
_geom_bond_atom_site_label_2
_geom_bond_distance
_geom_bond_site_symmetry_2
_geom_bond_publ_flag
Rh1 C14 2.078(4) . ?
Rh1 C2 2.161(4) . ?
Rh1 O1 2.175(3) . ?
Rh1 C4 2.209(4) . ?
Rh1 C3 2.238(4) . ?
Rh1 C5 2.240(4) . ?
Rh1 C1 2.257(3) . ?
Rh1 P1 2.3151(10) . ?
C1 C5 1.397(5) . ?
C1 C2 1.461(5) . ?
C1 C6 1.493(5) . ?
C2 C3 1.451(5) . ?
C2 C7 1.497(5) . ?
C3 C4 1.404(5) . ?
C3 C8 1.499(5) . ?
C4 C5 1.456(5) . ?
C4 C9 1.501(5) . ?
C5 C10 1.504(5) . ?
C11 P1 1.817(4) . ?
C12 P1 1.815(4) . ?
C13 P1 1.816(5) . ?
C14 F2 1.376(4) . ?
C14 F1 1.400(5) . ?
C14 C15 1.536(5) . ?
C15 F3 1.344(5) . ?
C15 F4 1.362(5) . ?
C15 C16 1.539(6) . ?
C16 F7 1.316(6) . ?
C16 F6 1.317(7) . ?
C16 F5 1.322(6) . ?
C17 F8 1.328(5) . ?
C17 F9 1.329(6) . ?
C17 F10 1.331(6) . ?
C17 S1 1.824(5) . ?
O2 S1 1.439(3) . ?
O3 S1 1.430(3) . ?
O4 S1 1.443(3) . ?
